data_7247335
loop_
_publ_author_name
'Elgahami, Hanen'
'Oueslati, Abderrazek'
'Nasr, Samia'
'Costantino, Ferdinando'
'Na\"ili, Houcine'

_publ_section_title
;
 On the high-temperature phase transition of a new chlorocadmate(ii)
 complex incorporating symmetrical Cd2Cl6 clusters: structural, optical
 and electrical properties
;
_journal_issue 37
_journal_name_full 'RSC Advances'
_journal_page_first 26122
_journal_page_last 26133
_journal_paper_doi 10.1039/D3RA04289H
_journal_volume 13
_journal_year 2023
_chemical_formula_sum 'C32 H72 Cd2 Cl6 P2'
_chemical_formula_weight 956.36
_space_group_crystal_system triclinic
_space_group_IT_number 2
_space_group_name_Hall '-P 1'
_space_group_name_H-M_alt 'P -1'
_atom_sites_solution_hydrogens geom
_audit_creation_method SHELXL-2018/3
_audit_update_record
;
2023-04-14 deposited with the CCDC.	2023-08-22 downloaded from the CCDC.
;
_cell_angle_alpha 68.708(2)
_cell_angle_beta 73.198(3)
_cell_angle_gamma 74.391(2)
_cell_formula_units_Z 2
_cell_length_a 11.9722(12)
_cell_length_b 15.4178(14)
_cell_length_c 15.4260(15)
_cell_measurement_reflns_used 9776
_cell_measurement_temperature 296(2)
_cell_measurement_theta_max 26.992
_cell_measurement_theta_min 1.442
_cell_volume 2496.4(4)
_computing_structure_refinement 'SHELXL-2018/3 (Sheldrick, 2018)'
_diffrn_ambient_temperature 296(2)
_diffrn_measured_fraction_theta_full 0.989
_diffrn_measured_fraction_theta_max 0.897
_diffrn_measurement_device_type 'APEXII Bruker-AXS'
_diffrn_radiation_type MoK\a
_diffrn_radiation_wavelength 0.71073
_diffrn_reflns_av_R_equivalents 0.0605
_diffrn_reflns_av_unetI/netI 0.0448
_diffrn_reflns_Laue_measured_fraction_full 0.989
_diffrn_reflns_Laue_measured_fraction_max 0.897
_diffrn_reflns_limit_h_max 15
_diffrn_reflns_limit_h_min -15
_diffrn_reflns_limit_k_max 19
_diffrn_reflns_limit_k_min -18
_diffrn_reflns_limit_l_max 19
_diffrn_reflns_limit_l_min -19
_diffrn_reflns_number 78565
_diffrn_reflns_point_group_measured_fraction_full 0.989
_diffrn_reflns_point_group_measured_fraction_max 0.897
_diffrn_reflns_theta_full 25.242
_diffrn_reflns_theta_max 26.992
_diffrn_reflns_theta_min 1.442
_exptl_absorpt_coefficient_mu 1.255
_exptl_crystal_density_diffrn 1.272
_exptl_crystal_description prism
_exptl_crystal_F_000 984
_refine_diff_density_max 0.634
_refine_diff_density_min -0.595
_refine_diff_density_rms 0.147
_refine_ls_extinction_coef 0.0060(7)
_refine_ls_extinction_expression Fc^*^=kFc[1+0.001xFc^2^\l^3^/sin(2\q)]^-1/4^
_refine_ls_extinction_method 'SHELXL-2018/3 (Sheldrick 2018)'
_refine_ls_goodness_of_fit_ref 1.150
_refine_ls_hydrogen_treatment constr
_refine_ls_matrix_type full
_refine_ls_number_parameters 388
_refine_ls_number_reflns 9776
_refine_ls_number_restraints 3
_refine_ls_restrained_S_all 1.154
_refine_ls_R_factor_all 0.1361
_refine_ls_R_factor_gt 0.0602
_refine_ls_shift/su_max 0.1
_refine_ls_shift/su_mean 0.043
_refine_ls_structure_factor_coef Fsqd
_refine_ls_weighting_details 'w=1/[\s^2^(Fo^2^)+(0.0852P)^2^+2.8578P] where P=(Fo^2^+2Fc^2^)/3'
_refine_ls_weighting_scheme calc
_refine_ls_wR_factor_gt 0.1521
_refine_ls_wR_factor_ref 0.2179
_reflns_Friedel_coverage 0.000
_reflns_number_gt 5121
_reflns_number_total 9776
_reflns_threshold_expression 'I > 2\s(I)'
_cod_data_source_file d3ra04289h2.cif
_cod_data_source_block shelx
_cod_database_code 7247335
_shelx_shelxl_version_number 2018/3
_shelx_space_group_comment
;
The symmetry employed for this shelxl refinement is uniquely defined
by the following loop, which should always be used as a source of
symmetry information in preference to the above space-group names.
They are only intended as comments.
;

loop_
_space_group_symop_operation_xyz
'x, y, z'
'-x, -y, -z'

loop_
_atom_site_label
_atom_site_type_symbol
_atom_site_fract_x
_atom_site_fract_y
_atom_site_fract_z
_atom_site_U_iso_or_equiv
_atom_site_adp_type
_atom_site_occupancy
_atom_site_site_symmetry_order
_atom_site_calc_flag
_atom_site_refinement_flags_posn
_atom_site_refinement_flags_adp
_atom_site_refinement_flags_occupancy
_atom_site_disorder_assembly
_atom_site_disorder_group
Cd1 Cd 0.64815(5) 0.49507(4) 0.50374(4) 0.0934(3) Uani 1 1 d . . . . .
Cd2 Cd 0.10554(7) 0.93259(4) 0.92986(4) 0.1178(3) Uani 1 1 d . . . . .
P1 P 0.0111(2) 0.68535(17) 0.29244(17) 0.1074(7) Uani 1 1 d . . . . .
P2 P 0.3357(2) 0.7184(2) 0.70665(19) 0.1264(8) Uani 1 1 d . . . . .
Cl1 Cl 0.48846(18) 0.40104(14) 0.60643(14) 0.1052(6) Uani 1 1 d . . . . .
Cl2 Cl 0.6929(2) 0.57995(18) 0.58775(19) 0.1229(7) Uani 1 1 d . . . . .
Cl3 Cl 0.81247(18) 0.4048(2) 0.42473(19) 0.1285(8) Uani 1 1 d . . . . .
Cl4 Cl 0.1163(3) 1.0103(2) 1.0441(2) 0.1477(10) Uani 1 1 d . . . . .
Cl5 Cl 0.1543(3) 0.76352(16) 0.98483(16) 0.1496(11) Uani 1 1 d . . . . .
Cl6 Cl 0.2005(3) 1.00795(17) 0.77078(17) 0.1611(12) Uani 1 1 d . . . . .
C5 C -0.0943(8) 0.7457(6) 0.2191(7) 0.114(3) Uani 1 1 d . . . . .
H5A H -0.112571 0.812112 0.215173 0.136 Uiso 1 1 calc R U . . .
H5B H -0.058079 0.741871 0.155340 0.136 Uiso 1 1 calc R U . . .
C9 C 0.0514(9) 0.5620(7) 0.2981(8) 0.139(3) Uani 1 1 d . . . . .
H9A H 0.114828 0.531702 0.332541 0.167 Uiso 1 1 calc R U . . .
H9B H -0.016420 0.531640 0.333832 0.167 Uiso 1 1 calc R U . . .
C21 C 0.3869(12) 0.7778(8) 0.7639(8) 0.148(4) Uani 1 1 d . . . . .
H21A H 0.359884 0.845460 0.738384 0.178 Uiso 1 1 calc R U . . .
H21B H 0.350554 0.758803 0.831291 0.178 Uiso 1 1 calc R U . . .
C1 C -0.0437(9) 0.6862(8) 0.4125(7) 0.137(3) Uani 1 1 d . . . . .
H1A H -0.109283 0.652126 0.440932 0.164 Uiso 1 1 calc R U . . .
H1B H 0.018544 0.652587 0.447765 0.164 Uiso 1 1 calc R U . . .
C29 C 0.3918(11) 0.7564(10) 0.5800(8) 0.161(4) Uani 1 1 d . . . . .
H29A H 0.474508 0.726267 0.567524 0.193 Uiso 1 1 calc R U . . .
H29B H 0.349517 0.732395 0.551184 0.193 Uiso 1 1 calc R U . . .
C25 C 0.3852(10) 0.5936(7) 0.7470(8) 0.145(4) Uani 1 1 d . . . . .
H25A H 0.353026 0.564587 0.715627 0.174 Uiso 1 1 calc R U . . .
H25B H 0.470957 0.580446 0.727108 0.174 Uiso 1 1 calc R U . . .
C6 C -0.2042(9) 0.7103(8) 0.2510(9) 0.151(4) Uani 1 1 d . . . . .
H6A H -0.243770 0.718046 0.312906 0.182 Uiso 1 1 calc R U . . .
H6B H -0.186398 0.643067 0.258498 0.182 Uiso 1 1 calc R U . . .
C17 C 0.1771(13) 0.7365(12) 0.7400(11) 0.203(6) Uani 1 1 d . . . . .
H17A H 0.152458 0.690822 0.723126 0.243 Uiso 1 1 calc R U . . .
H17B H 0.155840 0.719951 0.808865 0.243 Uiso 1 1 calc R U . . .
C22 C 0.5141(14) 0.7599(12) 0.7536(13) 0.195(6) Uani 1 1 d . . . . .
H22A H 0.549779 0.774000 0.686128 0.234 Uiso 1 1 calc R U . . .
H22B H 0.539406 0.692745 0.783066 0.234 Uiso 1 1 calc R U . . .
C2 C -0.0857(15) 0.7855(10) 0.4227(9) 0.193(6) Uani 1 1 d . . . . .
H2A H -0.019806 0.819145 0.392938 0.231 Uiso 1 1 calc R U . . .
H2B H -0.147500 0.818374 0.386906 0.231 Uiso 1 1 calc R U . . .
C10 C 0.0914(14) 0.5462(9) 0.2014(11) 0.194(6) Uani 1 1 d . . . . .
H10A H 0.030432 0.580421 0.164987 0.233 Uiso 1 1 calc R U . . .
H10B H 0.162842 0.572223 0.167450 0.233 Uiso 1 1 calc R U . . .
C26 C 0.3511(14) 0.5461(11) 0.8555(10) 0.199(6) Uani 1 1 d . . . . .
H26A H 0.364454 0.584700 0.887832 0.239 Uiso 1 1 calc R U . . .
H26B H 0.267111 0.543802 0.873302 0.239 Uiso 1 1 calc R U . . .
C13 C 0.1316(11) 0.7511(9) 0.2359(8) 0.154(4) Uani 1 1 d . . . . .
H13A H 0.160391 0.747175 0.171642 0.185 Uiso 1 1 calc R U . . .
H13B H 0.098078 0.817095 0.230487 0.185 Uiso 1 1 calc R U . . .
C3 C -0.1310(17) 0.7926(14) 0.5184(11) 0.227(7) Uani 1 1 d . . . . .
H3A H -0.192080 0.754119 0.550386 0.272 Uiso 1 1 calc R U . . .
H3B H -0.066999 0.765084 0.552546 0.272 Uiso 1 1 calc R U . . .
C7 C -0.2911(12) 0.7622(12) 0.1801(12) 0.196(6) Uani 1 1 d . . . . .
H7A H -0.366004 0.740276 0.209111 0.235 Uiso 1 1 calc R U . . .
H7B H -0.306465 0.829586 0.171373 0.235 Uiso 1 1 calc R U . . .
C18 C 0.1099(14) 0.8221(13) 0.7052(14) 0.215(7) Uani 1 1 d . . . . .
H18A H 0.120018 0.835025 0.637275 0.258 Uiso 1 1 calc R U . . .
H18B H 0.140406 0.870010 0.713779 0.258 Uiso 1 1 calc R U . . .
C19 C -0.0232(14) 0.8332(14) 0.7494(16) 0.239(9) Uani 1 1 d . . . . .
H19A H -0.057658 0.793127 0.732286 0.287 Uiso 1 1 calc R U . . .
H19B H -0.034558 0.812177 0.818254 0.287 Uiso 1 1 calc R U . . .
C11 C 0.1153(19) 0.4460(11) 0.2067(14) 0.255(10) Uani 1 1 d . . . . .
H11A H 0.183315 0.412387 0.235366 0.306 Uiso 1 1 calc R U . . .
H11B H 0.047347 0.417172 0.246017 0.306 Uiso 1 1 calc R U . . .
C14 C 0.2291(12) 0.7270(12) 0.2763(10) 0.188(5) Uani 1 1 d . . . . .
H14A H 0.258136 0.659251 0.291126 0.226 Uiso 1 1 calc R U . . .
H14B H 0.205982 0.742613 0.335314 0.226 Uiso 1 1 calc R U . . .
C27 C 0.421(2) 0.4463(12) 0.8890(16) 0.274(13) Uani 1 1 d . . . . .
H27A H 0.384425 0.418791 0.955254 0.329 Uiso 1 1 calc R U . . .
H27B H 0.408555 0.410198 0.853671 0.329 Uiso 1 1 calc R U . . .
C30 C 0.3845(18) 0.8586(12) 0.5307(12) 0.247(10) Uani 1 1 d . . . . .
H30A H 0.429559 0.884203 0.555676 0.296 Uiso 1 1 calc R U . . .
H30B H 0.302458 0.890806 0.541268 0.296 Uiso 1 1 calc R U . . .
C16 C 0.310(3) 0.863(2) 0.228(3) 0.44(3) Uani 1 1 d D . . . .
H16A H 0.224956 0.880453 0.240285 0.653 Uiso 1 1 calc R U . . .
H16B H 0.343669 0.915229 0.179854 0.653 Uiso 1 1 calc R U . . .
H16C H 0.336833 0.849151 0.285371 0.653 Uiso 1 1 calc R U . . .
C4 C -0.179(2) 0.8839(16) 0.5264(15) 0.305(14) Uani 1 1 d . . . . .
H4A H -0.121674 0.924460 0.491221 0.458 Uiso 1 1 calc R U . . .
H4B H -0.197827 0.880843 0.592187 0.458 Uiso 1 1 calc R U . . .
H4C H -0.249470 0.908865 0.501175 0.458 Uiso 1 1 calc R U . . .
C31 C 0.437(3) 0.8759(19) 0.4190(16) 0.303(14) Uani 1 1 d D . . . .
H31A H 0.456480 0.817704 0.402698 0.363 Uiso 1 1 calc R U . . .
H31B H 0.382707 0.922588 0.381002 0.363 Uiso 1 1 calc R U . . .
C20 C -0.084(2) 0.929(2) 0.718(2) 0.369(19) Uani 1 1 d . . . . .
H20A H -0.055805 0.968038 0.741345 0.553 Uiso 1 1 calc R U . . .
H20B H -0.167393 0.932256 0.742935 0.553 Uiso 1 1 calc R U . . .
H20C H -0.067803 0.951852 0.650053 0.553 Uiso 1 1 calc R U . . .
C12 C 0.140(3) 0.4391(16) 0.1092(18) 0.363(18) Uani 1 1 d . . . . .
H12A H 0.183613 0.377293 0.108323 0.544 Uiso 1 1 calc R U . . .
H12B H 0.184909 0.486175 0.065399 0.544 Uiso 1 1 calc R U . . .
H12C H 0.065805 0.449453 0.090813 0.544 Uiso 1 1 calc R U . . .
C8 C -0.247(2) 0.748(2) 0.0856(17) 0.347(18) Uani 1 1 d . . . . .
H8A H -0.167793 0.760756 0.059866 0.521 Uiso 1 1 calc R U . . .
H8B H -0.297899 0.789630 0.043691 0.521 Uiso 1 1 calc R U . . .
H8C H -0.246201 0.683314 0.091877 0.521 Uiso 1 1 calc R U . . .
C28 C 0.536(2) 0.431(2) 0.884(2) 0.40(2) Uani 1 1 d . . . . .
H28A H 0.577547 0.428761 0.820966 0.602 Uiso 1 1 calc R U . . .
H28B H 0.558681 0.372140 0.929885 0.602 Uiso 1 1 calc R U . . .
H28C H 0.554798 0.481671 0.895865 0.602 Uiso 1 1 calc R U . . .
C23 C 0.565(2) 0.8132(18) 0.7940(19) 0.275(11) Uani 1 1 d D . . . .
H23A H 0.647592 0.783352 0.789545 0.330 Uiso 1 1 calc R U . . .
H23B H 0.563841 0.875640 0.747435 0.330 Uiso 1 1 calc R U . . .
C24 C 0.532(3) 0.829(3) 0.876(2) 0.42(2) Uani 1 1 d D . . . .
H24A H 0.475138 0.886679 0.871553 0.636 Uiso 1 1 calc R U . . .
H24B H 0.600520 0.834411 0.893203 0.636 Uiso 1 1 calc R U . . .
H24C H 0.497756 0.777324 0.923613 0.636 Uiso 1 1 calc R U . . .
C32 C 0.529(2) 0.907(3) 0.411(2) 0.40(2) Uani 1 1 d D . . . .
H32A H 0.521195 0.972349 0.372924 0.606 Uiso 1 1 calc R U . . .
H32B H 0.597700 0.870794 0.381186 0.606 Uiso 1 1 calc R U . . .
H32C H 0.537318 0.901086 0.473097 0.606 Uiso 1 1 calc R U . . .
C15 C 0.3438(19) 0.7879(14) 0.198(2) 0.313(17) Uani 1 1 d D . . . .
H15A H 0.421900 0.753260 0.208367 0.376 Uiso 1 1 calc R U . . .
H15B H 0.341315 0.803593 0.131644 0.376 Uiso 1 1 calc R U . . .

loop_
_atom_site_aniso_label
_atom_site_aniso_U_11
_atom_site_aniso_U_22
_atom_site_aniso_U_33
_atom_site_aniso_U_23
_atom_site_aniso_U_13
_atom_site_aniso_U_12
Cd1 0.0768(4) 0.1053(4) 0.1009(4) -0.0404(3) -0.0162(3) -0.0120(3)
Cd2 0.1617(7) 0.0851(4) 0.0821(4) -0.0301(3) -0.0099(4) 0.0049(4)
P1 0.1076(16) 0.1079(16) 0.0967(14) -0.0183(12) -0.0230(12) -0.0212(12)
P2 0.1234(18) 0.136(2) 0.1181(18) -0.0693(16) -0.0016(14) -0.0055(15)
Cl1 0.1007(13) 0.1029(13) 0.0942(13) 0.0004(10) -0.0249(10) -0.0286(10)
Cl2 0.1099(15) 0.1393(18) 0.150(2) -0.0735(16) -0.0358(14) -0.0225(13)
Cl3 0.0845(13) 0.166(2) 0.148(2) -0.0906(18) -0.0119(12) -0.0005(13)
Cl4 0.156(2) 0.159(2) 0.148(2) -0.0867(19) -0.0521(18) 0.0145(18)
Cl5 0.209(3) 0.0882(14) 0.0926(14) -0.0196(11) 0.0148(16) 0.0042(15)
Cl6 0.249(3) 0.0900(14) 0.0926(15) -0.0180(12) 0.0103(18) -0.0139(17)
C5 0.116(7) 0.094(5) 0.120(6) -0.031(5) -0.017(5) -0.012(5)
C9 0.128(8) 0.114(7) 0.143(9) -0.015(6) -0.035(7) 0.004(6)
C21 0.177(11) 0.136(8) 0.135(8) -0.052(7) -0.037(8) -0.016(8)
C1 0.112(7) 0.155(9) 0.118(7) -0.018(6) -0.022(6) -0.020(6)
C29 0.165(10) 0.199(13) 0.128(8) -0.083(9) -0.018(7) -0.018(9)
C25 0.156(9) 0.121(7) 0.150(9) -0.062(7) 0.005(7) -0.025(7)
C6 0.108(7) 0.147(9) 0.157(10) -0.017(7) -0.018(7) -0.011(6)
C17 0.167(12) 0.223(16) 0.200(14) -0.119(13) 0.011(10) 0.015(11)
C22 0.163(12) 0.212(15) 0.225(16) -0.073(12) -0.033(11) -0.061(11)
C2 0.271(17) 0.167(12) 0.123(9) -0.053(8) -0.062(10) 0.021(11)
C10 0.216(14) 0.134(10) 0.177(13) -0.053(9) 0.010(10) 0.007(9)
C26 0.220(15) 0.169(13) 0.170(13) -0.052(10) 0.026(11) -0.050(11)
C13 0.151(9) 0.198(12) 0.116(8) -0.034(7) -0.034(7) -0.051(8)
C3 0.28(2) 0.26(2) 0.154(13) -0.085(13) -0.047(13) -0.046(17)
C7 0.146(11) 0.224(15) 0.195(14) -0.003(12) -0.063(11) -0.055(10)
C18 0.175(14) 0.225(17) 0.27(2) -0.141(16) -0.046(13) 0.017(12)
C19 0.133(12) 0.27(2) 0.35(3) -0.18(2) -0.054(13) 0.034(12)
C11 0.33(2) 0.147(12) 0.214(18) -0.072(12) 0.003(16) 0.030(13)
C14 0.148(10) 0.243(16) 0.174(12) -0.042(11) -0.045(9) -0.056(11)
C27 0.37(3) 0.134(13) 0.24(2) -0.045(12) 0.00(2) -0.005(17)
C30 0.30(2) 0.158(13) 0.179(15) -0.016(11) 0.036(14) -0.027(13)
C16 0.44(5) 0.37(5) 0.58(7) -0.10(5) -0.36(5) 0.00(4)
C4 0.40(3) 0.27(2) 0.25(2) -0.18(2) -0.07(2) 0.06(2)
C31 0.45(5) 0.27(2) 0.20(2) -0.019(17) -0.05(2) -0.18(3)
C20 0.24(2) 0.44(4) 0.56(5) -0.35(4) -0.17(3) 0.08(3)
C12 0.50(5) 0.26(3) 0.28(3) -0.15(2) 0.07(3) -0.08(3)
C8 0.40(4) 0.50(4) 0.23(2) -0.06(3) -0.07(2) -0.30(4)
C28 0.27(3) 0.36(4) 0.39(4) -0.08(3) 0.01(3) 0.09(3)
C23 0.29(3) 0.29(3) 0.30(3) -0.12(2) -0.11(2) -0.07(2)
C24 0.43(5) 0.57(6) 0.33(4) -0.22(4) -0.15(4) -0.01(4)
C32 0.31(3) 0.42(5) 0.44(5) -0.16(4) 0.12(3) -0.16(3)
C15 0.206(19) 0.189(18) 0.57(5) -0.03(2) -0.23(3) -0.043(15)

loop_
_atom_type_symbol
_atom_type_description
_atom_type_scat_dispersion_real
_atom_type_scat_dispersion_imag
_atom_type_scat_source
C C 0.0033 0.0016 'International Tables Vol C Tables 4.2.6.8 and 6.1.1.4'
H H 0.0000 0.0000 'International Tables Vol C Tables 4.2.6.8 and 6.1.1.4'
P P 0.1023 0.0942 'International Tables Vol C Tables 4.2.6.8 and 6.1.1.4'
Cl Cl 0.1484 0.1585 'International Tables Vol C Tables 4.2.6.8 and 6.1.1.4'
Cd Cd -0.8075 1.2024 'International Tables Vol C Tables 4.2.6.8 and 6.1.1.4'

loop_
_geom_angle_atom_site_label_1
_geom_angle_atom_site_label_2
_geom_angle_atom_site_label_3
_geom_angle
_geom_angle_site_symmetry_1
_geom_angle_site_symmetry_3
_geom_angle_publ_flag
Cl3 Cd1 Cl2 116.59(8) . . ?
Cl3 Cd1 Cl1 112.66(9) . . ?
Cl2 Cd1 Cl1 110.99(9) . . ?
Cl3 Cd1 Cl1 111.06(9) . 2_666 ?
Cl2 Cd1 Cl1 112.06(8) . 2_666 ?
Cl1 Cd1 Cl1 90.61(6) . 2_666 ?
Cl6 Cd2 Cl5 116.17(8) . . ?
Cl6 Cd2 Cl4 111.72(12) . . ?
Cl5 Cd2 Cl4 113.84(10) . . ?
Cl6 Cd2 Cl4 110.83(12) . 2_577 ?
Cl5 Cd2 Cl4 111.33(12) . 2_577 ?
Cl4 Cd2 Cl4 90.04(9) . 2_577 ?
C1 P1 C5 113.5(5) . . ?
C1 P1 C13 110.0(5) . . ?
C5 P1 C13 103.2(5) . . ?
C1 P1 C9 105.9(5) . . ?
C5 P1 C9 109.8(5) . . ?
C13 P1 C9 114.6(6) . . ?
C25 P2 C21 111.5(6) . . ?
C25 P2 C17 105.7(7) . . ?
C21 P2 C17 108.4(7) . . ?
C25 P2 C29 106.6(6) . . ?
C21 P2 C29 111.0(6) . . ?
C17 P2 C29 113.5(7) . . ?
Cd1 Cl1 Cd1 89.39(6) . 2_666 ?
Cd2 Cl4 Cd2 89.97(9) . 2_577 ?
C6 C5 P1 115.1(7) . . ?
C10 C9 P1 114.0(8) . . ?
C22 C21 P2 114.9(10) . . ?
C2 C1 P1 113.9(8) . . ?
C30 C29 P2 118.0(10) . . ?
C26 C25 P2 115.5(8) . . ?
C5 C6 C7 112.9(10) . . ?
C18 C17 P2 121.1(14) . . ?
C21 C22 C23 117.9(16) . . ?
C3 C2 C1 117.4(13) . . ?
C11 C10 C9 113.6(13) . . ?
C27 C26 C25 113.3(13) . . ?
C14 C13 P1 120.0(10) . . ?
C4 C3 C2 116.8(17) . . ?
C8 C7 C6 114.8(17) . . ?
C17 C18 C19 116.4(18) . . ?
C20 C19 C18 112(2) . . ?
C12 C11 C10 109.2(16) . . ?
C13 C14 C15 110.9(13) . . ?
C28 C27 C26 121(3) . . ?
C29 C30 C31 109.4(16) . . ?
C32 C31 C30 99(2) . . ?
C24 C23 C22 131(3) . . ?
C16 C15 C14 97(3) . . ?

loop_
_geom_bond_atom_site_label_1
_geom_bond_atom_site_label_2
_geom_bond_distance
_geom_bond_site_symmetry_2
_geom_bond_publ_flag
Cd1 Cl3 2.380(2) . ?
Cd1 Cl2 2.385(2) . ?
Cd1 Cl1 2.518(2) . ?
Cd1 Cl1 2.520(2) 2_666 ?
Cd2 Cl6 2.386(2) . ?
Cd2 Cl5 2.391(2) . ?
Cd2 Cl4 2.511(3) . ?
Cd2 Cl4 2.524(3) 2_577 ?
P1 C1 1.781(11) . ?
P1 C5 1.780(9) . ?
P1 C13 1.813(11) . ?
P1 C9 1.807(11) . ?
P2 C25 1.781(11) . ?
P2 C21 1.788(12) . ?
P2 C17 1.789(15) . ?
P2 C29 1.798(12) . ?
C5 C6 1.446(13) . ?
C9 C10 1.517(17) . ?
C21 C22 1.444(16) . ?
C1 C2 1.529(16) . ?
C29 C30 1.471(18) . ?
C25 C26 1.542(17) . ?
C6 C7 1.579(17) . ?
C17 C18 1.357(19) . ?
C22 C23 1.51(2) . ?
C2 C3 1.452(18) . ?
C10 C11 1.469(18) . ?
C26 C27 1.52(2) . ?
C13 C14 1.381(15) . ?
C3 C4 1.41(2) . ?
C7 C8 1.48(3) . ?
C18 C19 1.53(2) . ?
C19 C20 1.43(3) . ?
C11 C12 1.48(3) . ?
C14 C15 1.77(3) . ?
C27 C28 1.31(3) . ?
C30 C31 1.60(3) . ?
C16 C15 1.328(19) . ?
C31 C32 1.276(17) . ?
C23 C24 1.302(17) . ?
